data_4087969
loop_
_publ_author_name
'Baba Haj, Samer'
'Dietz, Christina'
'Lutter, Michael'
'Jurkschat, Klaus'

_publ_section_title
;
 cyclo-Stannasiloxanes Containing both Oxygen Atoms and Methylene Moieties
 within the Ring and Formation of Related Organotin Oxo Clusters
;
_journal_issue 23
_journal_name_full Organometallics
_journal_page_first 5555
_journal_paper_doi 10.1021/acs.organomet.5b00768
_journal_volume 34
_journal_year 2015
_chemical_formula_moiety 'C22 H52 O2 Si2 Sn2'
_chemical_formula_sum 'C22 H52 O2 Si2 Sn2'
_chemical_formula_weight 642.19
_chemical_melting_point 106.5(10)
_chemical_name_common cyclo-(t-Bu2SnOMe2SiCH2)2
_space_group_crystal_system triclinic
_space_group_IT_number 2
_space_group_name_Hall '-P 1'
_space_group_name_H-M_alt 'P -1'
_atom_sites_solution_hydrogens geom
_audit_creation_method SHELXL-2014/7
_cell_angle_alpha 77.908(4)
_cell_angle_beta 75.147(4)
_cell_angle_gamma 61.593(5)
_cell_formula_units_Z 1
_cell_length_a 8.8934(4)
_cell_length_b 9.1366(4)
_cell_length_c 10.8755(5)
_cell_measurement_reflns_used 9670
_cell_measurement_temperature 173(2)
_cell_measurement_theta_max 29.1915
_cell_measurement_theta_min 2.5428
_cell_volume 747.32(7)
_computing_cell_refinement 'CrysAlisPro, Oxford Diffraction Ltd., Version 1.171.33.55''
_computing_data_collection 'CrysAlisPro, Oxford Diffraction Ltd., Version 1.171.33.55''
_computing_data_reduction 'CrysAlisPro, Oxford Diffraction Ltd., Version 1.171.33.55''
_computing_molecular_graphics 'SHELXL-2014/7 (Sheldrick, 2014)'
_computing_publication_material 'enCIFer Version 1.5'
_computing_structure_refinement 'SHELXL-2014/7 (Sheldrick, 2014)'
_computing_structure_solution 'SHELXL-2014/7 (Sheldrick, 2014)'
_diffrn_ambient_temperature 173(2)
_diffrn_measured_fraction_theta_full 0.999
_diffrn_measured_fraction_theta_max 0.999
_diffrn_measurement_device 'XcaliburS CCD Diffractometer'
_diffrn_measurement_method '\w und \y scan'
_diffrn_radiation_type MoK\a
_diffrn_radiation_wavelength 0.71073
_diffrn_reflns_av_R_equivalents 0.0188
_diffrn_reflns_av_unetI/netI 0.0145
_diffrn_reflns_Laue_measured_fraction_full 0.999
_diffrn_reflns_Laue_measured_fraction_max 0.999
_diffrn_reflns_limit_h_max 10
_diffrn_reflns_limit_h_min -10
_diffrn_reflns_limit_k_max 11
_diffrn_reflns_limit_k_min -11
_diffrn_reflns_limit_l_max 13
_diffrn_reflns_limit_l_min -13
_diffrn_reflns_number 8852
_diffrn_reflns_point_group_measured_fraction_full 0.999
_diffrn_reflns_point_group_measured_fraction_max 0.999
_diffrn_reflns_theta_full 25.242
_diffrn_reflns_theta_max 25.499
_diffrn_reflns_theta_min 2.548
_exptl_absorpt_coefficient_mu 1.765
_exptl_absorpt_correction_T_max 1.00000
_exptl_absorpt_correction_T_min 0.57851
_exptl_absorpt_correction_type multi-scan
_exptl_absorpt_process_details
;
CrysAlisPro, Oxford Diffraction Ltd.,
Version 1.171.33.55 (release 05-01-2010 CrysAlis171 .NET)
(compiled Jan  5 2010,16:28:46)
Empirical absorption correction using spherical harmonics,
 implemented in SCALE3 ABSPACK scaling algorithm.
;
_exptl_crystal_colour colourless
_exptl_crystal_density_diffrn 1.427
_exptl_crystal_description block
_exptl_crystal_F_000 328
_exptl_crystal_size_max 0.500
_exptl_crystal_size_mid 0.500
_exptl_crystal_size_min 0.330
_refine_diff_density_max 0.294
_refine_diff_density_min -0.655
_refine_diff_density_rms 0.081
_refine_ls_extinction_method none
_refine_ls_goodness_of_fit_ref 1.348
_refine_ls_hydrogen_treatment constr
_refine_ls_matrix_type full
_refine_ls_number_parameters 129
_refine_ls_number_reflns 2773
_refine_ls_number_restraints 0
_refine_ls_restrained_S_all 1.348
_refine_ls_R_factor_all 0.0171
_refine_ls_R_factor_gt 0.0162
_refine_ls_shift/su_max 0.002
_refine_ls_shift/su_mean 0.000
_refine_ls_structure_factor_coef Fsqd
_refine_ls_weighting_details 'w=1/[\s^2^(Fo^2^)+(0.0262P)^2^] where P=(Fo^2^+2Fc^2^)/3'
_refine_ls_weighting_scheme calc
_refine_ls_wR_factor_gt 0.0460
_refine_ls_wR_factor_ref 0.0462
_reflns_Friedel_coverage 0.000
_reflns_number_gt 2681
_reflns_number_total 2773
_reflns_threshold_expression 'I > 2\s(I)'
_cod_data_source_file om5b00768_si_002.cif
_cod_data_source_block comp6
_cod_depositor_comments
;
The following automatic conversions were performed:

data item '_chemical_melting_point' value '105.5-107.5' was changed
to '106.5(10)' -- the average value was taken and precision was
estimated.

Automatic conversion script
Id: cif_fix_values 6909 2019-04-08 15:41:33Z antanas 
;
_cod_database_code 4087969
_shelx_shelxl_version_number 2014/7
_shelx_space_group_comment
;
The symmetry employed for this shelxl refinement is uniquely defined
by the following loop, which should always be used as a source of
symmetry information in preference to the above space-group names.
They are only intended as comments.
;
_shelx_estimated_absorpt_t_min 0.472
_shelx_estimated_absorpt_t_max 0.594

loop_
_space_group_symop_operation_xyz
'x, y, z'
'-x, -y, -z'

loop_
_atom_site_label
_atom_site_type_symbol
_atom_site_fract_x
_atom_site_fract_y
_atom_site_fract_z
_atom_site_U_iso_or_equiv
_atom_site_adp_type
_atom_site_occupancy
_atom_site_site_symmetry_order
_atom_site_calc_flag
_atom_site_refinement_flags_posn
_atom_site_refinement_flags_adp
Sn1 Sn 0.04881(2) 0.79971(2) 0.17963(2) 0.01351(6) Uani 1 1 d . .
Si1 Si 0.07091(7) 1.17840(6) 0.10167(5) 0.01630(12) Uani 1 1 d . .
O1 O 0.10690(18) 0.98717(16) 0.10926(13) 0.0218(3) Uani 1 1 d . .
C1 C -0.0691(2) 1.3119(2) -0.01832(18) 0.0190(4) Uani 1 1 d . .
H1A H -0.0432 1.4086 -0.0507 0.023 Uiso 1 1 calc R U
H1B H -0.1916 1.3564 0.0266 0.023 Uiso 1 1 calc R U
C2 C -0.0353(3) 1.2658(3) 0.25903(19) 0.0291(5) Uani 1 1 d . .
H2A H 0.0359 1.1947 0.3236 0.044 Uiso 1 1 calc R U
H2B H -0.1508 1.2692 0.2848 0.044 Uiso 1 1 calc R U
H2C H -0.0466 1.3792 0.2514 0.044 Uiso 1 1 calc R U
C3 C 0.2828(3) 1.1864(3) 0.0583(2) 0.0277(5) Uani 1 1 d . .
H3A H 0.3461 1.1383 -0.0228 0.042 Uiso 1 1 calc R U
H3B H 0.3514 1.1222 0.1256 0.042 Uiso 1 1 calc R U
H3C H 0.2629 1.3030 0.0491 0.042 Uiso 1 1 calc R U
C11 C 0.2647(2) 0.6380(2) 0.27874(18) 0.0197(4) Uani 1 1 d . .
C12 C 0.2797(3) 0.7366(3) 0.3675(2) 0.0348(5) Uani 1 1 d . .
H12A H 0.2963 0.8322 0.3178 0.052 Uiso 1 1 calc R U
H12B H 0.1732 0.7770 0.4320 0.052 Uiso 1 1 calc R U
H12C H 0.3793 0.6644 0.4101 0.052 Uiso 1 1 calc R U
C13 C 0.2389(3) 0.4894(3) 0.3531(2) 0.0366(6) Uani 1 1 d . .
H13A H 0.1324 0.5286 0.4177 0.055 Uiso 1 1 calc R U
H13B H 0.2291 0.4275 0.2945 0.055 Uiso 1 1 calc R U
H13C H 0.3386 0.4158 0.3953 0.055 Uiso 1 1 calc R U
C14 C 0.4295(3) 0.5772(3) 0.1787(2) 0.0353(5) Uani 1 1 d . .
H14A H 0.4462 0.6734 0.1306 0.053 Uiso 1 1 calc R U
H14B H 0.5292 0.5036 0.2209 0.053 Uiso 1 1 calc R U
H14C H 0.4197 0.5154 0.1201 0.053 Uiso 1 1 calc R U
C21 C -0.2100(2) 0.8962(2) 0.29661(18) 0.0208(4) Uani 1 1 d . .
C22 C -0.2044(3) 0.9221(3) 0.4291(2) 0.0323(5) Uani 1 1 d . .
H22A H -0.1276 0.8156 0.4708 0.048 Uiso 1 1 calc R U
H22B H -0.1601 1.0042 0.4209 0.048 Uiso 1 1 calc R U
H22C H -0.3218 0.9631 0.4806 0.048 Uiso 1 1 calc R U
C23 C -0.3288(3) 1.0608(3) 0.2305(2) 0.0291(5) Uani 1 1 d . .
H23A H -0.3316 1.0429 0.1455 0.044 Uiso 1 1 calc R U
H23B H -0.4465 1.1021 0.2816 0.044 Uiso 1 1 calc R U
H23C H -0.2849 1.1432 0.2219 0.044 Uiso 1 1 calc R U
C24 C -0.2775(3) 0.7667(3) 0.3101(2) 0.0304(5) Uani 1 1 d . .
H24A H -0.2006 0.6611 0.3527 0.046 Uiso 1 1 calc R U
H24B H -0.3952 0.8076 0.3612 0.046 Uiso 1 1 calc R U
H24C H -0.2800 0.7485 0.2252 0.046 Uiso 1 1 calc R U

loop_
_atom_site_aniso_label
_atom_site_aniso_U_11
_atom_site_aniso_U_22
_atom_site_aniso_U_33
_atom_site_aniso_U_23
_atom_site_aniso_U_13
_atom_site_aniso_U_12
Sn1 0.01380(8) 0.01293(9) 0.01309(8) -0.00106(5) -0.00358(5) -0.00496(6)
Si1 0.0199(3) 0.0145(3) 0.0169(3) -0.0016(2) -0.0066(2) -0.0080(2)
O1 0.0276(7) 0.0163(7) 0.0246(7) 0.0006(5) -0.0084(6) -0.0116(6)
C1 0.0214(10) 0.0154(9) 0.0192(9) -0.0036(7) -0.0061(8) -0.0056(8)
C2 0.0366(12) 0.0318(12) 0.0231(11) -0.0083(9) -0.0084(9) -0.0149(10)
C3 0.0249(11) 0.0252(11) 0.0380(12) -0.0078(9) -0.0078(9) -0.0123(9)
C11 0.0163(9) 0.0212(10) 0.0189(10) 0.0015(8) -0.0070(8) -0.0057(8)
C12 0.0302(12) 0.0404(14) 0.0369(13) -0.0093(10) -0.0185(10) -0.0101(10)
C13 0.0363(13) 0.0335(13) 0.0384(13) 0.0159(10) -0.0198(11) -0.0158(11)
C14 0.0199(11) 0.0439(14) 0.0292(12) -0.0029(10) -0.0048(9) -0.0043(10)
C21 0.0170(9) 0.0248(11) 0.0198(10) -0.0055(8) -0.0020(8) -0.0082(8)
C22 0.0265(11) 0.0457(14) 0.0213(11) -0.0136(10) 0.0017(9) -0.0124(10)
C23 0.0198(10) 0.0274(12) 0.0345(12) -0.0084(9) -0.0059(9) -0.0035(9)
C24 0.0260(11) 0.0358(13) 0.0316(12) -0.0045(10) 0.0022(9) -0.0187(10)

loop_
_atom_type_symbol
_atom_type_description
_atom_type_scat_dispersion_real
_atom_type_scat_dispersion_imag
_atom_type_scat_source
C C 0.0033 0.0016 'International Tables Vol C Tables 4.2.6.8 and 6.1.1.4'
H H 0.0000 0.0000 'International Tables Vol C Tables 4.2.6.8 and 6.1.1.4'
O O 0.0106 0.0060 'International Tables Vol C Tables 4.2.6.8 and 6.1.1.4'
Si Si 0.0817 0.0704 'International Tables Vol C Tables 4.2.6.8 and 6.1.1.4'
Sn Sn -0.6537 1.4246 'International Tables Vol C Tables 4.2.6.8 and 6.1.1.4'

loop_
_geom_angle_atom_site_label_1
_geom_angle_atom_site_label_2
_geom_angle_atom_site_label_3
_geom_angle
_geom_angle_site_symmetry_1
_geom_angle_site_symmetry_3
O1 Sn1 C1 105.84(7) . 2_575
O1 Sn1 C11 100.41(6) . .
C1 Sn1 C11 110.11(7) 2_575 .
O1 Sn1 C21 108.75(7) . .
C1 Sn1 C21 113.55(7) 2_575 .
C11 Sn1 C21 116.80(7) . .
O1 Si1 C3 108.46(9) . .
O1 Si1 C1 110.58(7) . .
C3 Si1 C1 110.56(9) . .
O1 Si1 C2 112.36(9) . .
C3 Si1 C2 106.05(10) . .
C1 Si1 C2 108.74(9) . .
Si1 O1 Sn1 152.28(9) . .
Si1 C1 Sn1 117.91(9) . 2_575
Si1 C1 H1A 107.8 . .
Sn1 C1 H1A 107.8 2_575 .
Si1 C1 H1B 107.8 . .
Sn1 C1 H1B 107.8 2_575 .
H1A C1 H1B 107.2 . .
Si1 C2 H2A 109.5 . .
Si1 C2 H2B 109.5 . .
H2A C2 H2B 109.5 . .
Si1 C2 H2C 109.5 . .
H2A C2 H2C 109.5 . .
H2B C2 H2C 109.5 . .
Si1 C3 H3A 109.5 . .
Si1 C3 H3B 109.5 . .
H3A C3 H3B 109.5 . .
Si1 C3 H3C 109.5 . .
H3A C3 H3C 109.5 . .
H3B C3 H3C 109.5 . .
C13 C11 C14 109.49(18) . .
C13 C11 C12 110.59(18) . .
C14 C11 C12 109.08(18) . .
C13 C11 Sn1 110.22(13) . .
C14 C11 Sn1 107.76(13) . .
C12 C11 Sn1 109.66(13) . .
C11 C12 H12A 109.5 . .
C11 C12 H12B 109.5 . .
H12A C12 H12B 109.5 . .
C11 C12 H12C 109.5 . .
H12A C12 H12C 109.5 . .
H12B C12 H12C 109.5 . .
C11 C13 H13A 109.5 . .
C11 C13 H13B 109.5 . .
H13A C13 H13B 109.5 . .
C11 C13 H13C 109.5 . .
H13A C13 H13C 109.5 . .
H13B C13 H13C 109.5 . .
C11 C14 H14A 109.5 . .
C11 C14 H14B 109.5 . .
H14A C14 H14B 109.5 . .
C11 C14 H14C 109.5 . .
H14A C14 H14C 109.5 . .
H14B C14 H14C 109.5 . .
C23 C21 C22 110.08(17) . .
C23 C21 C24 109.80(17) . .
C22 C21 C24 109.10(18) . .
C23 C21 Sn1 109.43(13) . .
C22 C21 Sn1 110.91(13) . .
C24 C21 Sn1 107.48(13) . .
C21 C22 H22A 109.5 . .
C21 C22 H22B 109.5 . .
H22A C22 H22B 109.5 . .
C21 C22 H22C 109.5 . .
H22A C22 H22C 109.5 . .
H22B C22 H22C 109.5 . .
C21 C23 H23A 109.5 . .
C21 C23 H23B 109.5 . .
H23A C23 H23B 109.5 . .
C21 C23 H23C 109.5 . .
H23A C23 H23C 109.5 . .
H23B C23 H23C 109.5 . .
C21 C24 H24A 109.5 . .
C21 C24 H24B 109.5 . .
H24A C24 H24B 109.5 . .
C21 C24 H24C 109.5 . .
H24A C24 H24C 109.5 . .
H24B C24 H24C 109.5 . .

loop_
_geom_bond_atom_site_label_1
_geom_bond_atom_site_label_2
_geom_bond_distance
_geom_bond_site_symmetry_2
Sn1 O1 1.9687(13) .
Sn1 C1 2.1359(17) 2_575
Sn1 C11 2.1741(18) .
Sn1 C21 2.1750(19) .
Si1 O1 1.6072(13) .
Si1 C3 1.855(2) .
Si1 C1 1.8606(19) .
Si1 C2 1.867(2) .
C1 Sn1 2.1358(17) 2_575
C1 H1A 0.9900 .
C1 H1B 0.9900 .
C2 H2A 0.9800 .
C2 H2B 0.9800 .
C2 H2C 0.9800 .
C3 H3A 0.9800 .
C3 H3B 0.9800 .
C3 H3C 0.9800 .
C11 C13 1.513(3) .
C11 C14 1.517(3) .
C11 C12 1.520(3) .
C12 H12A 0.9800 .
C12 H12B 0.9800 .
C12 H12C 0.9800 .
C13 H13A 0.9800 .
C13 H13B 0.9800 .
C13 H13C 0.9800 .
C14 H14A 0.9800 .
C14 H14B 0.9800 .
C14 H14C 0.9800 .
C21 C23 1.523(3) .
C21 C22 1.525(3) .
C21 C24 1.529(3) .
C22 H22A 0.9800 .
C22 H22B 0.9800 .
C22 H22C 0.9800 .
C23 H23A 0.9800 .
C23 H23B 0.9800 .
C23 H23C 0.9800 .
C24 H24A 0.9800 .
C24 H24B 0.9800 .
C24 H24C 0.9800 .

loop_
_geom_torsion_atom_site_label_1
_geom_torsion_atom_site_label_2
_geom_torsion_atom_site_label_3
_geom_torsion_atom_site_label_4
_geom_torsion
_geom_torsion_site_symmetry_4
C3 Si1 O1 Sn1 148.72(17) .
C1 Si1 O1 Sn1 -89.89(18) .
C2 Si1 O1 Sn1 31.8(2) .
O1 Si1 C1 Sn1 -30.85(13) 2_575
C3 Si1 C1 Sn1 89.28(12) 2_575
C2 Si1 C1 Sn1 -154.67(11) 2_575
